data_4071772
loop_
_publ_author_name
'Braunschweig, Holger'
'Breher, Frank'
'Kaupp, Martin'
'Gross, Manuela'
'Kupfer, Thomas'
'Nied, Dominik'
'Radacki, Krzysztof'
'Schinzel, Sandra'

_publ_section_title
;
 Synthesis, Crystal Structure, EPR and DFT Studies, and Redox Properties
 of [2]Tetramethyldisilacobaltocenophane
;
_journal_issue 24
_journal_name_full Organometallics
_journal_page_first 6427
_journal_paper_doi 10.1021/om8003724
_journal_volume 27
_journal_year 2008
_chemical_formula_moiety 'C14 H20 Co Si2, F6 P'
_chemical_formula_sum 'C14 H20 Co F6 P Si2'
_chemical_formula_weight 448.38
_chemical_name_common
;
?
;
_chemical_name_systematic
; 
?
;
_space_group_IT_number 61
_symmetry_cell_setting orthorhombic
_symmetry_space_group_name_Hall '-P 2ac 2ab'
_symmetry_space_group_name_H-M 'P b c a'
_atom_sites_solution_hydrogens geom
_atom_sites_solution_primary direct
_atom_sites_solution_secondary difmap
_audit_creation_method SHELXL-97
_cell_angle_alpha 90.00
_cell_angle_beta 90.00
_cell_angle_gamma 90.00
_cell_formula_units_Z 8
_cell_length_a 13.1738(5)
_cell_length_b 12.7807(4)
_cell_length_c 21.3933(7)
_cell_measurement_reflns_used 9855
_cell_measurement_temperature 100(2)
_cell_measurement_theta_max 26.02
_cell_measurement_theta_min 2.42
_cell_volume 3602.0(2)
_computing_cell_refinement 'Saint+ ver. 7.12A (Bruker AXS)'
_computing_data_collection 'APEX2 ver. 1.0-27 (Bruker AXS)'
_computing_data_reduction 'Saint+ ver. 7.12A (Bruker AXS)'
_computing_molecular_graphics 'XP ver. 5.1 (Bruker AXS, 1998)'
_computing_publication_material 'SHELXL-97 (Sheldrick, 1997)'
_computing_structure_refinement 'SHELXL-97 (Sheldrick, 1997)'
_computing_structure_solution 'SHELXS-97 (Sheldrick, 1990)'
_diffrn_ambient_temperature 100(2)
_diffrn_measured_fraction_theta_full 0.999
_diffrn_measured_fraction_theta_max 0.999
_diffrn_measurement_device_type 'CCD area detector'
_diffrn_measurement_method 'phi and omega scans'
_diffrn_radiation_monochromator 'multi-layer mirror'
_diffrn_radiation_source 'rotating anode'
_diffrn_radiation_type MoK\a
_diffrn_radiation_wavelength 0.71073
_diffrn_reflns_av_R_equivalents 0.0559
_diffrn_reflns_av_sigmaI/netI 0.0135
_diffrn_reflns_limit_h_max 16
_diffrn_reflns_limit_h_min -16
_diffrn_reflns_limit_k_max 15
_diffrn_reflns_limit_k_min -15
_diffrn_reflns_limit_l_max 26
_diffrn_reflns_limit_l_min -26
_diffrn_reflns_number 129424
_diffrn_reflns_theta_full 26.05
_diffrn_reflns_theta_max 26.05
_diffrn_reflns_theta_min 1.90
_exptl_absorpt_coefficient_mu 1.227
_exptl_absorpt_correction_T_max 0.9412
_exptl_absorpt_correction_T_min 0.7656
_exptl_absorpt_correction_type multi-scan
_exptl_absorpt_process_details 'Sadabs 2004/1 (Brucker Nonius 2004)'
_exptl_crystal_colour yellow
_exptl_crystal_density_diffrn 1.654
_exptl_crystal_density_method 'not measured'
_exptl_crystal_description needle
_exptl_crystal_F_000 1824
_exptl_crystal_size_max 0.23
_exptl_crystal_size_mid 0.12
_exptl_crystal_size_min 0.05
_refine_diff_density_max 0.754
_refine_diff_density_min -0.570
_refine_diff_density_rms 0.063
_refine_ls_extinction_method none
_refine_ls_goodness_of_fit_ref 1.057
_refine_ls_hydrogen_treatment constr
_refine_ls_matrix_type full
_refine_ls_number_parameters 230
_refine_ls_number_reflns 3553
_refine_ls_number_restraints 18
_refine_ls_restrained_S_all 1.056
_refine_ls_R_factor_all 0.0314
_refine_ls_R_factor_gt 0.0289
_refine_ls_shift/su_max 0.001
_refine_ls_shift/su_mean 0.000
_refine_ls_structure_factor_coef Fsqd
_refine_ls_weighting_details 'calc w=1/[\s^2^(Fo^2^)+(0.0350P)^2^+4.7694P] where P=(Fo^2^+2Fc^2^)/3'
_refine_ls_weighting_scheme calc
_refine_ls_wR_factor_gt 0.0745
_refine_ls_wR_factor_ref 0.0774
_reflns_number_gt 3317
_reflns_number_total 3553
_reflns_threshold_expression >2sigma(I)
_cod_data_source_file om8003724_si_002.cif
_cod_data_source_block Cu098
_cod_depositor_comments
;
The following automatic conversions were performed:

'_symmetry_cell_setting' value 'Orthorhombic' changed to
'orthorhombic' according to
/home/saulius/struct/CIF-dictionaries/cif_core.dic dictionary named
'cif_core.dic' version 2.4.1 from 2010-06-29.

Automatic conversion script
Id: cif_fix_values 1715 2011-07-08 13:25:40Z adriana 
;
_cod_original_sg_symbol_Hall '-P 2ac 2ab '
_cod_original_sg_symbol_H-M Pbca
_cod_database_code 4071772

loop_
_symmetry_equiv_pos_as_xyz
'x, y, z'
'-x+1/2, -y, z+1/2'
'-x, y+1/2, -z+1/2'
'x+1/2, -y+1/2, -z'
'-x, -y, -z'
'x-1/2, y, -z-1/2'
'x, -y-1/2, z-1/2'
'-x-1/2, y-1/2, z'

loop_
_atom_site_label
_atom_site_type_symbol
_atom_site_fract_x
_atom_site_fract_y
_atom_site_fract_z
_atom_site_U_iso_or_equiv
_atom_site_adp_type
_atom_site_occupancy
_atom_site_symmetry_multiplicity
_atom_site_calc_flag
_atom_site_refinement_flags
_atom_site_disorder_assembly
_atom_site_disorder_group
Co1 Co 0.156236(18) 0.294916(19) 0.123728(10) 0.01323(9) Uani 1 1 d . . .
C11 C 0.07533(15) 0.15918(14) 0.12444(8) 0.0167(4) Uani 1 1 d . . .
C12 C 0.13652(15) 0.16863(14) 0.17978(9) 0.0190(4) Uani 1 1 d . . .
H12A H 0.1117 0.1685 0.2215 0.023 Uiso 1 1 calc R . .
C13 C 0.24041(15) 0.17829(15) 0.16209(10) 0.0226(4) Uani 1 1 d . . .
H13A H 0.2963 0.1862 0.1898 0.027 Uiso 1 1 calc R . .
C14 C 0.24575(15) 0.17409(15) 0.09589(10) 0.0222(4) Uani 1 1 d . . .
H14A H 0.3058 0.1787 0.0714 0.027 Uiso 1 1 calc R . .
C15 C 0.14475(14) 0.16174(14) 0.07262(9) 0.0190(4) Uani 1 1 d . . .
H15A H 0.1264 0.1561 0.0298 0.023 Uiso 1 1 calc R . .
C21 C 0.04427(15) 0.40487(14) 0.12475(8) 0.0160(4) Uani 1 1 d . . .
C25 C 0.10377(14) 0.41197(14) 0.06846(9) 0.0179(4) Uani 1 1 d . . .
H25A H 0.0781 0.4056 0.0271 0.022 Uiso 1 1 calc R . .
C24 C 0.20745(15) 0.43012(15) 0.08457(9) 0.0208(4) Uani 1 1 d . . .
H24A H 0.2623 0.4375 0.0561 0.025 Uiso 1 1 calc R . .
C23 C 0.21403(15) 0.43513(14) 0.15084(9) 0.0211(4) Uani 1 1 d . . .
H23A H 0.2741 0.4463 0.1745 0.025 Uiso 1 1 calc R . .
C22 C 0.11437(15) 0.42044(14) 0.17539(9) 0.0183(4) Uani 1 1 d . . .
H22A H 0.0970 0.4209 0.2185 0.022 Uiso 1 1 calc R . .
Si1 Si -0.06864(4) 0.17278(4) 0.12017(2) 0.01640(13) Uani 1 1 d . . .
Si2 Si -0.09098(4) 0.35542(4) 0.13094(2) 0.01643(13) Uani 1 1 d . . .
C1 C -0.11156(16) 0.12321(17) 0.04262(9) 0.0260(4) Uani 1 1 d . . .
H1A H -0.1008 0.0474 0.0405 0.039 Uiso 1 1 calc R . .
H1B H -0.0726 0.1576 0.0094 0.039 Uiso 1 1 calc R . .
H1C H -0.1839 0.1386 0.0371 0.039 Uiso 1 1 calc R . .
C2 C -0.12408(17) 0.09373(17) 0.18498(10) 0.0269(4) Uani 1 1 d . . .
H2A H -0.1117 0.0193 0.1771 0.040 Uiso 1 1 calc R . .
H2B H -0.1973 0.1064 0.1873 0.040 Uiso 1 1 calc R . .
H2C H -0.0923 0.1139 0.2246 0.040 Uiso 1 1 calc R . .
C3 C -0.16471(16) 0.41759(17) 0.06658(10) 0.0259(4) Uani 1 1 d . . .
H3A H -0.1706 0.4929 0.0744 0.039 Uiso 1 1 calc R . .
H3B H -0.2326 0.3865 0.0647 0.039 Uiso 1 1 calc R . .
H3C H -0.1297 0.4061 0.0268 0.039 Uiso 1 1 calc R . .
C4 C -0.14012(16) 0.39331(18) 0.20939(9) 0.0261(4) Uani 1 1 d . . .
H4A H -0.1480 0.4695 0.2113 0.039 Uiso 1 1 calc R . .
H4B H -0.0922 0.3705 0.2417 0.039 Uiso 1 1 calc R . .
H4C H -0.2061 0.3598 0.2164 0.039 Uiso 1 1 calc R . .
P1 P 0.55278(4) 0.24549(4) 0.12510(2) 0.02196(14) Uani 1 1 d D . .
F1 F 0.50032(11) 0.18465(12) 0.06816(7) 0.0423(4) Uani 1 1 d D A .
F2 F 0.60389(14) 0.30680(13) 0.18203(7) 0.0526(4) Uani 1 1 d D A .
F3A F 0.5264(2) 0.15025(16) 0.16886(9) 0.0872(9) Uani 0.965(2) 1 d PD A 1
F4A F 0.44585(13) 0.29829(17) 0.14030(10) 0.0681(7) Uani 0.965(2) 1 d PD A 1
F5A F 0.57632(14) 0.34354(13) 0.08139(7) 0.0491(5) Uani 0.965(2) 1 d PD A 1
F6A F 0.65817(13) 0.19688(17) 0.10757(13) 0.0797(8) Uani 0.965(2) 1 d PD A 1
F3B F 0.603(2) 0.1399(7) 0.1467(10) 0.0872(9) Uani 0.035(2) 1 d PD A 2
F4B F 0.4556(11) 0.223(2) 0.1673(6) 0.0681(7) Uani 0.035(2) 1 d PD A 2
F5B F 0.4993(19) 0.3522(7) 0.1048(9) 0.0491(5) Uani 0.035(2) 1 d PD A 2
F6B F 0.6451(12) 0.273(2) 0.0821(6) 0.0797(8) Uani 0.035(2) 1 d PD A 2

loop_
_atom_site_aniso_label
_atom_site_aniso_U_11
_atom_site_aniso_U_22
_atom_site_aniso_U_33
_atom_site_aniso_U_23
_atom_site_aniso_U_13
_atom_site_aniso_U_12
Co1 0.01598(14) 0.01066(14) 0.01304(14) -0.00083(8) -0.00025(9) -0.00055(9)
C11 0.0222(9) 0.0080(8) 0.0200(9) -0.0007(6) -0.0003(7) -0.0009(7)
C12 0.0246(10) 0.0118(9) 0.0207(9) 0.0034(7) -0.0028(8) 0.0000(7)
C13 0.0228(10) 0.0144(9) 0.0304(10) 0.0011(8) -0.0071(8) 0.0031(8)
C14 0.0193(9) 0.0157(9) 0.0318(11) -0.0050(8) 0.0030(8) 0.0024(8)
C15 0.0223(9) 0.0128(9) 0.0220(9) -0.0056(7) 0.0017(7) 0.0005(7)
C21 0.0216(9) 0.0097(8) 0.0167(9) 0.0005(6) 0.0000(7) 0.0021(7)
C25 0.0246(9) 0.0133(9) 0.0159(9) 0.0037(7) 0.0001(7) -0.0012(7)
C24 0.0250(10) 0.0146(9) 0.0228(9) 0.0022(7) 0.0027(8) -0.0046(7)
C23 0.0263(10) 0.0126(9) 0.0245(10) -0.0012(7) -0.0044(8) -0.0042(7)
C22 0.0265(10) 0.0119(8) 0.0166(9) -0.0031(7) -0.0006(7) 0.0011(7)
Si1 0.0177(3) 0.0157(3) 0.0158(3) 0.00171(19) 0.00093(18) -0.0028(2)
Si2 0.0178(3) 0.0162(3) 0.0153(2) 0.00242(19) 0.00103(19) 0.0024(2)
C1 0.0250(10) 0.0307(11) 0.0223(10) -0.0038(8) -0.0026(8) -0.0070(9)
C2 0.0327(11) 0.0244(10) 0.0235(10) 0.0053(8) 0.0074(9) -0.0048(9)
C3 0.0259(10) 0.0265(11) 0.0253(10) 0.0069(9) -0.0060(8) 0.0011(8)
C4 0.0277(10) 0.0301(11) 0.0205(10) -0.0001(8) 0.0064(8) 0.0053(9)
P1 0.0230(3) 0.0269(3) 0.0160(3) -0.0009(2) -0.00075(18) -0.0045(2)
F1 0.0413(8) 0.0519(9) 0.0338(7) -0.0203(7) -0.0068(6) -0.0028(7)
F2 0.0773(12) 0.0491(9) 0.0314(8) -0.0017(7) -0.0201(8) -0.0263(8)
F3A 0.154(2) 0.0590(12) 0.0483(11) 0.0298(9) -0.0340(13) -0.0642(14)
F4A 0.0333(9) 0.0769(15) 0.0942(15) -0.0488(12) 0.0227(9) -0.0081(9)
F5A 0.0646(11) 0.0486(10) 0.0342(8) 0.0167(7) -0.0069(7) -0.0161(8)
F6A 0.0298(9) 0.0661(14) 0.143(2) -0.0400(14) -0.0151(11) 0.0214(9)
F3B 0.154(2) 0.0590(12) 0.0483(11) 0.0298(9) -0.0340(13) -0.0642(14)
F4B 0.0333(9) 0.0769(15) 0.0942(15) -0.0488(12) 0.0227(9) -0.0081(9)
F5B 0.0646(11) 0.0486(10) 0.0342(8) 0.0167(7) -0.0069(7) -0.0161(8)
F6B 0.0298(9) 0.0661(14) 0.143(2) -0.0400(14) -0.0151(11) 0.0214(9)

loop_
_atom_type_symbol
_atom_type_description
_atom_type_scat_dispersion_real
_atom_type_scat_dispersion_imag
_atom_type_scat_source
C C 0.0033 0.0016 'International Tables Vol C Tables 4.2.6.8 and 6.1.1.4'
H H 0.0000 0.0000 'International Tables Vol C Tables 4.2.6.8 and 6.1.1.4'
F F 0.0171 0.0103 'International Tables Vol C Tables 4.2.6.8 and 6.1.1.4'
Si Si 0.0817 0.0704 'International Tables Vol C Tables 4.2.6.8 and 6.1.1.4'
P P 0.1023 0.0942 'International Tables Vol C Tables 4.2.6.8 and 6.1.1.4'
Co Co 0.3494 0.9721 'International Tables Vol C Tables 4.2.6.8 and 6.1.1.4'

loop_
_geom_angle_atom_site_label_1
_geom_angle_atom_site_label_2
_geom_angle_atom_site_label_3
_geom_angle
C22 Co1 C12 105.84(8)
C22 Co1 C25 68.96(8)
C12 Co1 C25 152.66(8)
C22 Co1 C15 159.83(8)
C12 Co1 C15 68.98(8)
C25 Co1 C15 106.22(8)
C22 Co1 C13 120.64(8)
C12 Co1 C13 41.12(8)
C25 Co1 C13 164.36(8)
C15 Co1 C13 69.07(8)
C22 Co1 C23 41.18(8)
C12 Co1 C23 125.54(8)
C25 Co1 C23 69.12(8)
C15 Co1 C23 157.21(8)
C13 Co1 C23 109.11(8)
C22 Co1 C14 156.94(8)
C12 Co1 C14 69.07(8)
C25 Co1 C14 125.97(8)
C15 Co1 C14 41.22(8)
C13 Co1 C14 40.88(8)
C23 Co1 C14 122.44(8)
C22 Co1 C24 69.04(8)
C12 Co1 C24 164.10(8)
C25 Co1 C24 41.13(8)
C15 Co1 C24 121.01(8)
C13 Co1 C24 127.48(8)
C23 Co1 C24 40.93(8)
C14 Co1 C24 109.40(8)
C22 Co1 C11 121.90(8)
C12 Co1 C11 41.43(7)
C25 Co1 C11 117.03(8)
C15 Co1 C11 41.42(7)
C13 Co1 C11 69.97(8)
C23 Co1 C11 161.01(8)
C14 Co1 C11 70.03(8)
C24 Co1 C11 154.15(8)
C22 Co1 C21 41.44(7)
C12 Co1 C21 116.74(8)
C25 Co1 C21 41.48(7)
C15 Co1 C21 122.04(8)
C13 Co1 C21 153.78(8)
C23 Co1 C21 70.11(8)
C14 Co1 C21 161.33(8)
C24 Co1 C21 70.05(8)
C11 Co1 C21 102.04(8)
C15 C11 C12 106.05(17)
C15 C11 Si1 126.43(14)
C12 C11 Si1 126.12(14)
C15 C11 Co1 69.01(10)
C12 C11 Co1 68.96(10)
Si1 C11 Co1 116.27(9)
C13 C12 C11 109.09(17)
C13 C12 Co1 69.57(11)
C11 C12 Co1 69.61(10)
C13 C12 H12A 125.5
C11 C12 H12A 125.5
Co1 C12 H12A 127.0
C14 C13 C12 108.02(17)
C14 C13 Co1 69.61(11)
C12 C13 Co1 69.30(11)
C14 C13 H13A 126.0
C12 C13 H13A 126.0
Co1 C13 H13A 126.7
C13 C14 C15 107.79(17)
C13 C14 Co1 69.51(11)
C15 C14 Co1 69.25(11)
C13 C14 H14A 126.1
C15 C14 H14A 126.1
Co1 C14 H14A 126.7
C14 C15 C11 109.04(17)
C14 C15 Co1 69.53(11)
C11 C15 Co1 69.57(10)
C14 C15 H15A 125.5
C11 C15 H15A 125.5
Co1 C15 H15A 127.0
C22 C21 C25 105.78(16)
C22 C21 Si2 126.70(13)
C25 C21 Si2 126.25(13)
C22 C21 Co1 68.80(10)
C25 C21 Co1 68.92(10)
Si2 C21 Co1 116.83(9)
C24 C25 C21 109.22(16)
C24 C25 Co1 69.71(11)
C21 C25 Co1 69.60(10)
C24 C25 H25A 125.4
C21 C25 H25A 125.4
Co1 C25 H25A 126.9
C23 C24 C25 107.84(17)
C23 C24 Co1 69.39(10)
C25 C24 Co1 69.16(10)
C23 C24 H24A 126.1
C25 C24 H24A 126.1
Co1 C24 H24A 126.9
C24 C23 C22 107.76(17)
C24 C23 Co1 69.68(10)
C22 C23 Co1 69.15(10)
C24 C23 H23A 126.1
C22 C23 H23A 126.1
Co1 C23 H23A 126.6
C23 C22 C21 109.39(16)
C23 C22 Co1 69.67(11)
C21 C22 Co1 69.75(10)
C23 C22 H22A 125.3
C21 C22 H22A 125.3
Co1 C22 H22A 126.9
C1 Si1 C2 111.03(10)
C1 Si1 C11 108.26(9)
C2 Si1 C11 107.74(9)
C1 Si1 Si2 112.62(7)
C2 Si1 Si2 114.44(7)
C11 Si1 Si2 102.08(6)
C4 Si2 C3 111.95(10)
C4 Si2 C21 107.63(9)
C3 Si2 C21 107.24(9)
C4 Si2 Si1 112.82(7)
C3 Si2 Si1 114.46(7)
C21 Si2 Si1 101.85(6)
Si1 C1 H1A 109.5
Si1 C1 H1B 109.5
H1A C1 H1B 109.5
Si1 C1 H1C 109.5
H1A C1 H1C 109.5
H1B C1 H1C 109.5
Si1 C2 H2A 109.5
Si1 C2 H2B 109.5
H2A C2 H2B 109.5
Si1 C2 H2C 109.5
H2A C2 H2C 109.5
H2B C2 H2C 109.5
Si2 C3 H3A 109.5
Si2 C3 H3B 109.5
H3A C3 H3B 109.5
Si2 C3 H3C 109.5
H3A C3 H3C 109.5
H3B C3 H3C 109.5
Si2 C4 H4A 109.5
Si2 C4 H4B 109.5
H4A C4 H4B 109.5
Si2 C4 H4C 109.5
H4A C4 H4C 109.5
H4B C4 H4C 109.5
F6B P1 F3B 92.3(5)
F6A P1 F3B 50.0(12)
F6B P1 F3A 134.1(11)
F6A P1 F3A 91.79(15)
F6B P1 F4B 176.8(6)
F6A P1 F4B 140.9(12)
F3B P1 F4B 91.0(5)
F3A P1 F4B 49.2(12)
F6B P1 F5A 47.7(12)
F6A P1 F5A 89.94(12)
F3B P1 F5A 139.9(12)
F3A P1 F5A 178.27(14)
F4B P1 F5A 129.1(12)
F6B P1 F5B 89.5(5)
F6A P1 F5B 131.7(11)
F3B P1 F5B 178.2(6)
F3A P1 F5B 136.5(11)
F4B P1 F5B 87.3(5)
F6B P1 F4A 135.3(11)
F6A P1 F4A 177.45(14)
F3B P1 F4A 132.4(12)
F3A P1 F4A 90.64(14)
F5A P1 F4A 87.64(11)
F5B P1 F4A 45.9(11)
F6B P1 F2 90.6(4)
F6A P1 F2 90.20(11)
F3B P1 F2 91.1(4)
F3A P1 F2 91.08(9)
F4B P1 F2 89.8(4)
F5A P1 F2 88.83(9)
F5B P1 F2 88.5(4)
F4A P1 F2 90.53(10)
F6B P1 F1 89.9(4)
F6A P1 F1 90.45(10)
F3B P1 F1 89.4(4)
F3A P1 F1 88.96(10)
F4B P1 F1 89.8(4)
F5A P1 F1 91.11(9)
F5B P1 F1 91.0(4)
F4A P1 F1 88.82(9)
F2 P1 F1 179.35(10)

loop_
_geom_bond_atom_site_label_1
_geom_bond_atom_site_label_2
_geom_bond_distance
Co1 C22 2.0247(18)
Co1 C12 2.0275(18)
Co1 C25 2.0282(18)
Co1 C15 2.0286(18)
Co1 C13 2.0311(19)
Co1 C23 2.0316(19)
Co1 C14 2.0323(19)
Co1 C24 2.0354(19)
Co1 C11 2.0361(19)
Co1 C21 2.0374(19)
C11 C15 1.437(3)
C11 C12 1.438(3)
C11 Si1 1.907(2)
C12 C13 1.425(3)
C12 H12A 0.9500
C13 C14 1.419(3)
C13 H13A 0.9500
C14 C15 1.429(3)
C14 H14A 0.9500
C15 H15A 0.9500
C21 C22 1.437(3)
C21 C25 1.440(2)
C21 Si2 1.895(2)
C25 C24 1.428(3)
C25 H25A 0.9500
C24 C23 1.422(3)
C24 H24A 0.9500
C23 C22 1.426(3)
C23 H23A 0.9500
C22 H22A 0.9500
Si1 C1 1.864(2)
Si1 C2 1.865(2)
Si1 Si2 2.3639(7)
Si2 C4 1.863(2)
Si2 C3 1.863(2)
C1 H1A 0.9800
C1 H1B 0.9800
C1 H1C 0.9800
C2 H2A 0.9800
C2 H2B 0.9800
C2 H2C 0.9800
C3 H3A 0.9800
C3 H3B 0.9800
C3 H3C 0.9800
C4 H4A 0.9800
C4 H4B 0.9800
C4 H4C 0.9800
P1 F6B 1.566(5)
P1 F6A 1.5667(18)
P1 F3B 1.573(4)
P1 F3A 1.5743(17)
P1 F4B 1.593(4)
P1 F5A 1.5941(15)
P1 F5B 1.595(4)
P1 F4A 1.5955(18)
P1 F2 1.5971(14)
P1 F1 1.6019(13)

loop_
_geom_torsion_atom_site_label_1
_geom_torsion_atom_site_label_2
_geom_torsion_atom_site_label_3
_geom_torsion_atom_site_label_4
_geom_torsion
C22 Co1 C11 C15 164.96(11)
C12 Co1 C11 C15 -117.71(16)
C25 Co1 C11 C15 84.01(12)
C13 Co1 C11 C15 -80.71(12)
C23 Co1 C11 C15 -171.4(2)
C14 Co1 C11 C15 -37.07(11)
C24 Co1 C11 C15 56.4(2)
C21 Co1 C11 C15 125.32(11)
C22 Co1 C11 C12 -77.33(13)
C25 Co1 C11 C12 -158.28(11)
C15 Co1 C11 C12 117.71(16)
C13 Co1 C11 C12 37.00(11)
C23 Co1 C11 C12 -53.7(3)
C14 Co1 C11 C12 80.63(12)
C24 Co1 C11 C12 174.12(16)
C21 Co1 C11 C12 -116.97(11)
C22 Co1 C11 Si1 43.63(13)
C12 Co1 C11 Si1 120.96(15)
C25 Co1 C11 Si1 -37.32(12)
C15 Co1 C11 Si1 -121.33(15)
C13 Co1 C11 Si1 157.96(12)
C23 Co1 C11 Si1 67.3(3)
C14 Co1 C11 Si1 -158.40(12)
C24 Co1 C11 Si1 -64.9(2)
C21 Co1 C11 Si1 3.99(11)
C15 C11 C12 C13 0.8(2)
Si1 C11 C12 C13 -166.33(14)
Co1 C11 C12 C13 -58.49(13)
C15 C11 C12 Co1 59.33(12)
Si1 C11 C12 Co1 -107.84(14)
C22 Co1 C12 C13 -118.72(12)
C25 Co1 C12 C13 166.58(15)
C15 Co1 C12 C13 81.85(12)
C23 Co1 C12 C13 -78.08(14)
C14 Co1 C12 C13 37.56(12)
C24 Co1 C12 C13 -49.9(3)
C11 Co1 C12 C13 120.71(16)
C21 Co1 C12 C13 -161.87(11)
C22 Co1 C12 C11 120.57(11)
C25 Co1 C12 C11 45.9(2)
C15 Co1 C12 C11 -38.86(11)
C13 Co1 C12 C11 -120.71(16)
C23 Co1 C12 C11 161.21(11)
C14 Co1 C12 C11 -83.16(12)
C24 Co1 C12 C11 -170.6(3)
C21 Co1 C12 C11 77.42(12)
C11 C12 C13 C14 -0.5(2)
Co1 C12 C13 C14 -59.03(13)
C11 C12 C13 Co1 58.51(13)
C22 Co1 C13 C14 -161.75(11)
C12 Co1 C13 C14 119.56(16)
C25 Co1 C13 C14 -37.2(3)
C15 Co1 C13 C14 37.94(11)
C23 Co1 C13 C14 -117.86(12)
C24 Co1 C13 C14 -75.75(14)
C11 Co1 C13 C14 82.29(12)
C21 Co1 C13 C14 158.54(16)
C22 Co1 C13 C12 78.69(13)
C25 Co1 C13 C12 -156.7(3)
C15 Co1 C13 C12 -81.61(12)
C23 Co1 C13 C12 122.59(12)
C14 Co1 C13 C12 -119.56(16)
C24 Co1 C13 C12 164.69(11)
C11 Co1 C13 C12 -37.27(11)
C21 Co1 C13 C12 39.0(2)
C12 C13 C14 C15 0.0(2)
Co1 C13 C14 C15 -58.86(13)
C12 C13 C14 Co1 58.84(13)
C22 Co1 C14 C13 43.5(2)
C12 Co1 C14 C13 -37.77(11)
C25 Co1 C14 C13 168.39(11)
C15 Co1 C14 C13 -119.36(16)
C23 Co1 C14 C13 81.86(13)
C24 Co1 C14 C13 125.36(12)
C11 Co1 C14 C13 -82.12(12)
C21 Co1 C14 C13 -149.7(2)
C22 Co1 C14 C15 162.83(18)
C12 Co1 C14 C15 81.59(13)
C25 Co1 C14 C15 -72.25(14)
C13 Co1 C14 C15 119.36(16)
C23 Co1 C14 C15 -158.78(11)
C24 Co1 C14 C15 -115.28(12)
C11 Co1 C14 C15 37.24(11)
C21 Co1 C14 C15 -30.3(3)
C13 C14 C15 C11 0.6(2)
Co1 C14 C15 C11 -58.47(13)
C13 C14 C15 Co1 59.03(13)
C12 C11 C15 C14 -0.9(2)
Si1 C11 C15 C14 166.27(14)
Co1 C11 C15 C14 58.44(13)
C12 C11 C15 Co1 -59.30(12)
Si1 C11 C15 Co1 107.82(14)
C22 Co1 C15 C14 -160.4(2)
C12 Co1 C15 C14 -81.83(13)
C25 Co1 C15 C14 126.61(12)
C13 Co1 C15 C14 -37.64(12)
C23 Co1 C15 C14 52.0(3)
C24 Co1 C15 C14 84.37(13)
C11 Co1 C15 C14 -120.70(16)
C21 Co1 C15 C14 169.01(11)
C22 Co1 C15 C11 -39.7(3)
C12 Co1 C15 C11 38.88(11)
C25 Co1 C15 C11 -112.69(11)
C13 Co1 C15 C11 83.06(12)
C23 Co1 C15 C11 172.75(18)
C14 Co1 C15 C11 120.70(16)
C24 Co1 C15 C11 -154.92(11)
C21 Co1 C15 C11 -70.28(13)
C12 Co1 C21 C22 83.75(12)
C25 Co1 C21 C22 -117.52(16)
C15 Co1 C21 C22 164.63(11)
C13 Co1 C21 C22 56.2(2)
C23 Co1 C21 C22 -36.91(11)
C14 Co1 C21 C22 -172.3(2)
C24 Co1 C21 C22 -80.57(12)
C11 Co1 C21 C22 125.08(11)
C22 Co1 C21 C25 117.52(16)
C12 Co1 C21 C25 -158.73(11)
C15 Co1 C21 C25 -77.85(13)
C13 Co1 C21 C25 173.67(16)
C23 Co1 C21 C25 80.61(12)
C14 Co1 C21 C25 -54.8(3)
C24 Co1 C21 C25 36.95(11)
C11 Co1 C21 C25 -117.40(11)
C22 Co1 C21 Si2 -121.47(15)
C12 Co1 C21 Si2 -37.72(12)
C25 Co1 C21 Si2 121.01(15)
C15 Co1 C21 Si2 43.16(13)
C13 Co1 C21 Si2 -65.3(2)
C23 Co1 C21 Si2 -158.38(12)
C14 Co1 C21 Si2 66.3(3)
C24 Co1 C21 Si2 157.96(12)
C11 Co1 C21 Si2 3.61(11)
C22 C21 C25 C24 0.7(2)
Si2 C21 C25 C24 -167.06(14)
Co1 C21 C25 C24 -58.57(13)
C22 C21 C25 Co1 59.23(12)
Si2 C21 C25 Co1 -108.49(14)
C22 Co1 C25 C24 81.82(12)
C12 Co1 C25 C24 165.66(16)
C15 Co1 C25 C24 -118.86(12)
C13 Co1 C25 C24 -48.8(3)
C23 Co1 C25 C24 37.58(11)
C14 Co1 C25 C24 -78.05(13)
C11 Co1 C25 C24 -162.11(11)
C21 Co1 C25 C24 120.79(16)
C22 Co1 C25 C21 -38.97(11)
C12 Co1 C25 C21 44.9(2)
C15 Co1 C25 C21 120.34(11)
C13 Co1 C25 C21 -169.6(3)
C23 Co1 C25 C21 -83.21(12)
C14 Co1 C25 C21 161.16(11)
C24 Co1 C25 C21 -120.79(16)
C11 Co1 C25 C21 77.09(12)
C21 C25 C24 C23 -0.3(2)
Co1 C25 C24 C23 -58.79(13)
C21 C25 C24 Co1 58.50(13)
C22 Co1 C24 C23 37.95(11)
C12 Co1 C24 C23 -35.9(3)
C25 Co1 C24 C23 119.56(16)
C15 Co1 C24 C23 -161.57(11)
C13 Co1 C24 C23 -75.25(14)
C14 Co1 C24 C23 -117.52(12)
C11 Co1 C24 C23 158.42(17)
C21 Co1 C24 C23 82.31(12)
C22 Co1 C24 C25 -81.61(12)
C12 Co1 C24 C25 -155.5(3)
C15 Co1 C24 C25 78.87(13)
C13 Co1 C24 C25 165.19(11)
C23 Co1 C24 C25 -119.56(16)
C14 Co1 C24 C25 122.92(12)
C11 Co1 C24 C25 38.9(2)
C21 Co1 C24 C25 -37.25(11)
C25 C24 C23 C22 -0.2(2)
Co1 C24 C23 C22 -58.86(13)
C25 C24 C23 Co1 58.65(13)
C22 Co1 C23 C24 -119.28(16)
C12 Co1 C23 C24 168.61(11)
C25 Co1 C23 C24 -37.76(11)
C15 Co1 C23 C24 44.4(3)
C13 Co1 C23 C24 125.69(12)
C14 Co1 C23 C24 82.40(13)
C11 Co1 C23 C24 -150.5(2)
C21 Co1 C23 C24 -82.15(12)
C12 Co1 C23 C22 -72.11(14)
C25 Co1 C23 C22 81.52(12)
C15 Co1 C23 C22 163.68(18)
C13 Co1 C23 C22 -115.03(12)
C14 Co1 C23 C22 -158.32(11)
C24 Co1 C23 C22 119.28(16)
C11 Co1 C23 C22 -31.2(3)
C21 Co1 C23 C22 37.14(11)
C24 C23 C22 C21 0.6(2)
Co1 C23 C22 C21 -58.55(13)
C24 C23 C22 Co1 59.19(13)
C25 C21 C22 C23 -0.8(2)
Si2 C21 C22 C23 166.85(14)
Co1 C21 C22 C23 58.51(13)
C25 C21 C22 Co1 -59.31(12)
Si2 C21 C22 Co1 108.35(14)
C12 Co1 C22 C23 126.40(12)
C25 Co1 C22 C23 -81.93(12)
C15 Co1 C22 C23 -161.6(2)
C13 Co1 C22 C23 84.31(13)
C14 Co1 C22 C23 52.8(2)
C24 Co1 C22 C23 -37.72(11)
C11 Co1 C22 C23 168.55(11)
C21 Co1 C22 C23 -120.94(16)
C12 Co1 C22 C21 -112.66(11)
C25 Co1 C22 C21 39.00(11)
C15 Co1 C22 C21 -40.7(3)
C13 Co1 C22 C21 -154.76(11)
C23 Co1 C22 C21 120.94(16)
C14 Co1 C22 C21 173.69(18)
C24 Co1 C22 C21 83.21(11)
C11 Co1 C22 C21 -70.51(13)
C15 C11 Si1 C1 28.45(19)
C12 C11 Si1 C1 -166.93(16)
Co1 C11 Si1 C1 110.85(11)
C15 C11 Si1 C2 148.60(16)
C12 C11 Si1 C2 -46.78(18)
Co1 C11 Si1 C2 -128.99(10)
C15 C11 Si1 Si2 -90.55(16)
C12 C11 Si1 Si2 74.07(16)
Co1 C11 Si1 Si2 -8.15(10)
C22 C21 Si2 C4 28.31(19)
C25 C21 Si2 C4 -166.47(16)
Co1 C21 Si2 C4 110.94(11)
C22 C21 Si2 C3 148.92(16)
C25 C21 Si2 C3 -45.86(19)
Co1 C21 Si2 C3 -128.45(10)
C22 C21 Si2 Si1 -90.54(16)
C25 C21 Si2 Si1 74.68(16)
Co1 C21 Si2 Si1 -7.91(9)
C1 Si1 Si2 C4 138.35(11)
C2 Si1 Si2 C4 10.29(11)
C11 Si1 Si2 C4 -105.78(9)
C1 Si1 Si2 C3 8.79(11)
C2 Si1 Si2 C3 -119.27(11)
C11 Si1 Si2 C3 124.66(9)
C1 Si1 Si2 C21 -106.56(9)
C2 Si1 Si2 C21 125.39(10)
C11 Si1 Si2 C21 9.31(8)
